data_2215833
loop_
_publ_author_name
'Thiruvalluvar, A'
'Ponnuswamy, S'

_publ_section_title 2,4,4-Trimethyl-<i>N</i>-phenyl-2,3,4,5-tetrahydro-1<i>H</i>-1,5-benzodiazepine-1-carboxamide
_journal_coeditor_code CF2151
_journal_issue 11
_journal_name_full 'Acta Crystallographica Section E'
_journal_page_first o4264
_journal_page_last o4264
_journal_paper_doi 10.1107/S1600536807048519
_journal_volume 63
_journal_year 2007
_chemical_formula_iupac 'C19 H23 N3 O'
_chemical_formula_moiety 'C19 H23 N3 O'
_chemical_formula_structural 'C19 H23 N3 O'
_chemical_formula_sum 'C19 H23 N3 O'
_chemical_formula_weight 309.40
_chemical_melting_point 440.5
_chemical_name_common benzodiazepine
_chemical_name_systematic 2,4,4-Trimethyl-N-phenyl-2,3,4,5-tetrahydro-1H-1,5-benzodiazepine-1-carboxamide
_space_group_IT_number 61
_symmetry_cell_setting orthorhombic
_symmetry_space_group_name_Hall '-P 2ac 2ab'
_symmetry_space_group_name_H-M 'P b c a'
_atom_sites_solution_hydrogens geom
_atom_sites_solution_primary direct
_atom_sites_solution_secondary difmap
_cell_angle_alpha 90
_cell_angle_beta 90
_cell_angle_gamma 90
_cell_formula_units_Z 8
_cell_length_a 6.60100(10)
_cell_length_b 13.8353(2)
_cell_length_c 37.7572(6)
_cell_measurement_reflns_used 5251
_cell_measurement_temperature 293(2)
_cell_measurement_theta_max 27.22
_cell_measurement_theta_min 2.94
_cell_volume 3448.24(9)
_computing_cell_refinement 'APEX2 (Bruker, 2004)'
_computing_data_collection 'APEX2 (Bruker, 2004)'
_computing_data_reduction 'SAINT-NT (Bruker, 2004)'
_computing_molecular_graphics 'ORTEP-3 (Farrugia, 1997)'
_computing_publication_material 'PLATON (Spek, 2003)'
_computing_structure_refinement 'SHELXL97 (Sheldrick, 1997)'
_computing_structure_solution 'SIR97 (Altomare <i>et al.</i>,  1999)'
_diffrn_ambient_temperature 293(2)
_diffrn_measured_fraction_theta_full 0.994
_diffrn_measured_fraction_theta_max 0.994
_diffrn_measurement_device_type 'Bruker APEXII'
_diffrn_measurement_method '\f and \w'
_diffrn_radiation_monochromator graphite
_diffrn_radiation_source 'fine-focus sealed tube'
_diffrn_radiation_type MoK\a
_diffrn_radiation_wavelength 0.71073
_diffrn_reflns_av_R_equivalents 0.0285
_diffrn_reflns_av_sigmaI/netI 0.0271
_diffrn_reflns_limit_h_max 8
_diffrn_reflns_limit_h_min -8
_diffrn_reflns_limit_k_max 17
_diffrn_reflns_limit_k_min -17
_diffrn_reflns_limit_l_max 32
_diffrn_reflns_limit_l_min -48
_diffrn_reflns_number 18554
_diffrn_reflns_theta_full 27.22
_diffrn_reflns_theta_max 27.22
_diffrn_reflns_theta_min 2.94
_diffrn_standards_number 0
_exptl_absorpt_coefficient_mu 0.075
_exptl_absorpt_correction_T_max 1.000
_exptl_absorpt_correction_T_min 0.868
_exptl_absorpt_correction_type multi-scan
_exptl_absorpt_process_details '(SADABS; Bruker, 2004)'
_exptl_crystal_colour colourless
_exptl_crystal_density_diffrn 1.192
_exptl_crystal_density_method 'Not Measured'
_exptl_crystal_description 'rectangular block'
_exptl_crystal_F_000 1328
_exptl_crystal_size_max 0.22
_exptl_crystal_size_mid 0.20
_exptl_crystal_size_min 0.20
_refine_diff_density_max 0.133
_refine_diff_density_min -0.183
_refine_ls_extinction_method none
_refine_ls_goodness_of_fit_ref 1.033
_refine_ls_hydrogen_treatment mixed
_refine_ls_matrix_type full
_refine_ls_number_parameters 216
_refine_ls_number_reflns 3834
_refine_ls_number_restraints 0
_refine_ls_restrained_S_all 1.033
_refine_ls_R_factor_all 0.0715
_refine_ls_R_factor_gt 0.0451
_refine_ls_shift/su_max 0.000
_refine_ls_shift/su_mean 0.000
_refine_ls_structure_factor_coef Fsqd
_refine_ls_weighting_details 'calc w=1/[\s^2^(Fo^2^)+(0.0477P)^2^+0.7067P] where P=(Fo^2^+2Fc^2^)/3'
_refine_ls_weighting_scheme calc
_refine_ls_wR_factor_gt 0.1035
_refine_ls_wR_factor_ref 0.1158
_reflns_number_gt 2674
_reflns_number_total 3834
_reflns_threshold_expression I>2\s(I)
_cod_data_source_file cf2151.cif
_cod_data_source_block I
_cod_depositor_comments
;
The following automatic conversions were performed:
'_symmetry_cell_setting' value 'Orthorhombic' changed to 'orthorhombic'
according to '/home/saulius/struct/CIF-dictionaries/cif_core.dic'
dictionary named 'cif_core.dic' version 2.4.1 from 2010-06-29.

Automatic conversion script
Id: cif_fix_enum 1527 2010-12-29 10:47:43Z saulius 

The following automatic conversions were performed:

'_symmetry_cell_setting' value 'Orthorhombic' changed to
'orthorhombic' according to
/home/saulius/struct/CIF-dictionaries/cif_core.dic dictionary named
'cif_core.dic' version 2.4.1 from 2010-06-29.

Automatic conversion script
Id: cif_fix_values 1715 2011-07-08 13:25:40Z adriana 
;
_cod_original_cell_volume 3448.25(9)
_cod_database_code 2215833
_cod_database_fobs_code 2215833

loop_
_symmetry_equiv_pos_site_id
_symmetry_equiv_pos_as_xyz
1 x,y,z
2 1/2-x,-y,1/2+z
3 1/2+x,1/2-y,-z
4 -x,1/2+y,1/2-z
5 -x,-y,-z
6 1/2+x,y,1/2-z
7 1/2-x,1/2+y,z
8 x,1/2-y,1/2+z

loop_
_atom_site_aniso_label
_atom_site_aniso_U_11
_atom_site_aniso_U_22
_atom_site_aniso_U_33
_atom_site_aniso_U_12
_atom_site_aniso_U_13
_atom_site_aniso_U_23
O1 0.0731(8) 0.0487(6) 0.0549(7) -0.0256(6) -0.0001(6) 0.0033(5)
N1 0.0550(7) 0.0340(6) 0.0385(7) -0.0098(5) -0.0033(6) 0.0035(5)
N5 0.0586(9) 0.0495(8) 0.0476(8) 0.0184(7) 0.0105(6) 0.0130(6)
N11 0.0569(8) 0.0520(7) 0.0425(8) -0.0177(7) -0.0036(6) 0.0001(6)
C1 0.0514(9) 0.0317(6) 0.0445(8) -0.0032(6) -0.0021(7) -0.0005(6)
C2 0.0627(10) 0.0402(7) 0.0395(8) -0.0070(7) -0.0047(8) 0.0077(6)
C3 0.0557(9) 0.0459(8) 0.0343(8) -0.0041(7) -0.0057(7) 0.0038(6)
C4 0.0474(8) 0.0490(8) 0.0357(8) 0.0008(7) 0.0006(7) -0.0004(6)
C6 0.0611(10) 0.0353(7) 0.0468(9) -0.0069(7) -0.0017(8) 0.0012(6)
C7 0.0558(10) 0.0571(10) 0.0542(10) -0.0199(8) 0.0039(8) 0.0053(8)
C8 0.0429(8) 0.0692(10) 0.0534(10) -0.0027(8) 0.0075(8) -0.0020(8)
C9 0.0500(9) 0.0423(8) 0.0494(9) 0.0061(7) -0.0009(7) -0.0048(7)
C10 0.0415(8) 0.0345(6) 0.0373(8) -0.0037(6) -0.0043(6) 0.0010(6)
C11 0.0415(8) 0.0348(7) 0.0350(7) -0.0005(6) -0.0029(6) 0.0031(5)
C21 0.1081(16) 0.0491(9) 0.0635(12) 0.0131(10) -0.0160(11) 0.0123(8)
C41 0.0509(10) 0.0903(12) 0.0562(11) -0.0045(9) 0.0035(9) 0.0037(10)
C42 0.0811(13) 0.0586(10) 0.0577(11) 0.0095(9) -0.0019(10) -0.0114(8)
C111 0.0423(8) 0.0542(9) 0.0446(9) 0.0022(7) -0.0024(7) -0.0113(7)
C112 0.0717(12) 0.0752(11) 0.0481(10) -0.0008(10) -0.0028(9) -0.0062(9)
C113 0.0843(15) 0.1195(18) 0.0473(11) 0.0095(14) -0.0113(10) -0.0109(12)
C114 0.0669(13) 0.140(2) 0.0637(14) -0.0025(14) -0.0154(11) -0.0363(14)
C115 0.0680(13) 0.1096(16) 0.0768(15) -0.0270(12) -0.0058(11) -0.0325(13)
C116 0.0581(10) 0.0719(11) 0.0589(11) -0.0140(9) -0.0041(9) -0.0146(9)

loop_
_atom_site_type_symbol
_atom_site_label
_atom_site_fract_x
_atom_site_fract_y
_atom_site_fract_z
_atom_site_U_iso_or_equiv
_atom_site_thermal_displace_type
_atom_site_occupancy
O O1 0.25792(18) -0.14773(7) 0.13677(3) 0.0589(4) Uani 1.000
N N1 0.51148(18) -0.03994(8) 0.14618(3) 0.0425(4) Uani 1.000
N N5 0.4053(2) 0.15447(10) 0.15438(4) 0.0519(5) Uani 1.000
N N11 0.3963(2) -0.06939(10) 0.08966(3) 0.0505(4) Uani 1.000
C C1 0.3802(2) -0.08931(9) 0.12488(4) 0.0425(4) Uani 1.000
C C2 0.4970(3) -0.05268(10) 0.18463(4) 0.0475(5) Uani 1.000
C C3 0.5002(2) 0.04477(10) 0.20331(4) 0.0453(5) Uani 1.000
C C4 0.3515(2) 0.12114(10) 0.19023(4) 0.0440(5) Uani 1.000
C C6 0.7016(2) 0.20114(10) 0.12087(4) 0.0477(5) Uani 1.000
C C7 0.8697(3) 0.17729(12) 0.10145(4) 0.0557(6) Uani 1.000
C C8 0.9295(3) 0.08264(12) 0.09829(4) 0.0552(5) Uani 1.000
C C9 0.8157(2) 0.01174(11) 0.11412(4) 0.0472(5) Uani 1.000
C C10 0.6412(2) 0.03434(9) 0.13268(4) 0.0378(4) Uani 1.000
C C11 0.5825(2) 0.13084(9) 0.13702(4) 0.0371(4) Uani 1.000
C C21 0.6649(3) -0.11839(12) 0.19792(5) 0.0736(7) Uani 1.000
C C41 0.1354(3) 0.08303(14) 0.18925(5) 0.0658(6) Uani 1.000
C C42 0.3633(3) 0.20749(12) 0.21531(5) 0.0658(7) Uani 1.000
C C111 0.2814(2) -0.10638(11) 0.06149(4) 0.0470(5) Uani 1.000
C C112 0.2901(3) -0.05737(14) 0.02975(5) 0.0650(6) Uani 1.000
C C113 0.1836(3) -0.08972(18) 0.00075(5) 0.0837(9) Uani 1.000
C C114 0.0668(3) -0.1704(2) 0.00327(6) 0.0902(9) Uani 1.000
C C115 0.0577(3) -0.21940(17) 0.03451(6) 0.0848(8) Uani 1.000
C C116 0.1655(3) -0.18920(13) 0.06388(5) 0.0630(6) Uani 1.000
H H2A 0.36710 -0.08385 0.18984 0.0569 Uiso 1.000
H H3A 0.47418 0.03381 0.22827 0.0544 Uiso 1.000
H H3B 0.63591 0.07108 0.20134 0.0544 Uiso 1.000
H H5 0.365(3) 0.2120(15) 0.1507(5) 0.081(6) Uiso 1.000
H H6 0.66626 0.26586 0.12332 0.0573 Uiso 1.000
H H7 0.94391 0.22565 0.09030 0.0668 Uiso 1.000
H H8 1.04558 0.06678 0.08560 0.0662 Uiso 1.000
H H9 0.85644 -0.05242 0.11234 0.0567 Uiso 1.000
H H11 0.481(3) -0.0247(12) 0.0847(4) 0.061(5) Uiso 1.000
H H21A 0.65873 -0.17909 0.18565 0.1104 Uiso 1.000
H H21B 0.79383 -0.08849 0.19364 0.1104 Uiso 1.000
H H21C 0.64823 -0.12913 0.22287 0.1104 Uiso 1.000
H H41A 0.04631 0.13292 0.18092 0.0987 Uiso 1.000
H H41B 0.12831 0.02847 0.17359 0.0987 Uiso 1.000
H H41C 0.09530 0.06365 0.21264 0.0987 Uiso 1.000
H H42A 0.49968 0.23151 0.21591 0.0987 Uiso 1.000
H H42B 0.27407 0.25752 0.20712 0.0987 Uiso 1.000
H H42C 0.32350 0.18774 0.23867 0.0987 Uiso 1.000
H H112 0.36869 -0.00182 0.02792 0.0780 Uiso 1.000
H H113 0.19159 -0.05639 -0.02060 0.1004 Uiso 1.000
H H114 -0.00641 -0.19204 -0.01623 0.1080 Uiso 1.000
H H115 -0.02290 -0.27437 0.03612 0.1018 Uiso 1.000
H H116 0.16011 -0.22410 0.08491 0.0755 Uiso 1.000

loop_
_atom_type_symbol
_atom_type_description
_atom_type_scat_dispersion_real
_atom_type_scat_dispersion_imag
_atom_type_scat_source
O O 0.0106 0.0060 'International Tables Vol C Tables 4.2.6.8 and 6.1.1.4'
N N 0.0061 0.0033 'International Tables Vol C Tables 4.2.6.8 and 6.1.1.4'
H H 0.0000 0.0000 'International Tables Vol C Tables 4.2.6.8 and 6.1.1.4'
C C 0.0033 0.0016 'International Tables Vol C Tables 4.2.6.8 and 6.1.1.4'

loop_
_geom_angle_atom_site_label_1
_geom_angle_atom_site_label_2
_geom_angle_atom_site_label_3
_geom_angle
_geom_angle_publ_flag
C1 N1 C2 118.81(12) no
C1 N1 C10 121.94(12) no
C2 N1 C10 118.56(12) no
C4 N5 C11 124.50(13) no
C1 N11 C111 128.62(13) no
C4 N5 H5 111.6(13) no
C11 N5 H5 114.2(13) no
C1 N11 H11 114.3(10) no
C111 N11 H11 116.8(10) no
N1 C1 N11 115.10(12) no
O1 C1 N1 122.10(14) no
O1 C1 N11 122.79(13) no
C3 C2 C21 111.54(14) no
N1 C2 C21 110.59(14) no
N1 C2 C3 110.59(11) no
C2 C3 C4 117.07(13) no
N5 C4 C3 111.06(12) no
N5 C4 C41 108.19(13) no
N5 C4 C42 108.22(12) no
C3 C4 C41 111.80(12) no
C3 C4 C42 107.98(13) no
C41 C4 C42 109.52(13) no
C7 C6 C11 121.58(13) no
C6 C7 C8 120.60(16) no
C7 C8 C9 119.11(16) no
C8 C9 C10 120.97(14) no
C9 C10 C11 120.34(13) no
N1 C10 C9 121.06(12) no
N1 C10 C11 118.52(12) no
N5 C11 C10 121.07(12) no
C6 C11 C10 117.32(13) no
N5 C11 C6 121.43(12) no
C21 C2 H2A 108.0 no
N1 C2 H2A 108.0 no
C3 C2 H2A 108.0 no
C2 C3 H3A 108.0 no
C2 C3 H3B 108.0 no
C4 C3 H3A 108.0 no
C4 C3 H3B 108.0 no
H3A C3 H3B 107.0 no
C7 C6 H6 119.0 no
C11 C6 H6 119.0 no
C6 C7 H7 120.0 no
C8 C7 H7 120.0 no
C9 C8 H8 120.0 no
C7 C8 H8 120.0 no
C8 C9 H9 120.0 no
C10 C9 H9 120.0 no
N11 C111 C112 117.21(14) no
C112 C111 C116 119.23(15) no
N11 C111 C116 123.55(15) no
C111 C112 C113 120.71(18) no
C112 C113 C114 120.06(19) no
C113 C114 C115 119.6(2) no
C114 C115 C116 121.5(2) no
C111 C116 C115 118.93(17) no
C2 C21 H21A 109.0 no
C2 C21 H21B 109.0 no
C2 C21 H21C 109.0 no
H21A C21 H21B 109.0 no
H21A C21 H21C 109.0 no
H21B C21 H21C 109.0 no
C4 C41 H41A 109.0 no
C4 C41 H41B 109.0 no
C4 C41 H41C 109.0 no
H41A C41 H41B 109.0 no
H41A C41 H41C 109.0 no
H41B C41 H41C 109.0 no
C4 C42 H42A 109.0 no
C4 C42 H42B 109.0 no
C4 C42 H42C 109.0 no
H42A C42 H42B 109.0 no
H42A C42 H42C 109.0 no
H42B C42 H42C 109.0 no
C111 C112 H112 120.0 no
C113 C112 H112 120.0 no
C112 C113 H113 120.0 no
C114 C113 H113 120.0 no
C113 C114 H114 120.0 no
C115 C114 H114 120.0 no
C114 C115 H115 119.0 no
C116 C115 H115 119.0 no
C111 C116 H116 121.0 no
C115 C116 H116 121.0 no

loop_
_geom_bond_atom_site_label_1
_geom_bond_atom_site_label_2
_geom_bond_distance
_geom_bond_publ_flag
O1 C1 1.2273(17) no
N1 C1 1.3654(18) no
N1 C2 1.4656(19) no
N1 C10 1.4315(17) no
N5 C4 1.473(2) no
N5 C11 1.3801(19) no
N11 C1 1.3622(19) no
N11 C111 1.4030(19) no
N5 H5 0.85(2) no
N11 H11 0.854(18) no
C2 C21 1.519(3) no
C2 C3 1.522(2) no
C3 C4 1.5244(19) no
C4 C41 1.521(2) no
C4 C42 1.526(2) no
C6 C11 1.3914(19) no
C6 C7 1.370(2) no
C7 C8 1.373(2) no
C8 C9 1.373(2) no
C9 C10 1.3841(19) no
C10 C11 1.3998(18) no
C2 H2A 0.980 no
C3 H3A 0.970 no
C3 H3B 0.970 no
C6 H6 0.930 no
C7 H7 0.930 no
C8 H8 0.930 no
C9 H9 0.930 no
C111 C116 1.381(2) no
C111 C112 1.378(2) no
C112 C113 1.376(3) no
C113 C114 1.360(3) no
C114 C115 1.362(3) no
C115 C116 1.382(3) no
C21 H21A 0.960 no
C21 H21B 0.960 no
C21 H21C 0.960 no
C41 H41A 0.960 no
C41 H41B 0.960 no
C41 H41C 0.960 no
C42 H42A 0.960 no
C42 H42B 0.960 no
C42 H42C 0.960 no
C112 H112 0.930 no
C113 H113 0.930 no
C114 H114 0.930 no
C115 H115 0.930 no
C116 H116 0.930 no

loop_
_geom_contact_atom_site_label_1
_geom_contact_atom_site_label_2
_geom_contact_distance
_geom_contact_site_symmetry_2
_geom_contact_publ_flag
O1 C116 2.877(2) . no
O1 N5 3.0153(17) 7_545 no
O1 H2A 2.310 . no
O1 H116 2.320 . no
O1 H5 2.17(2) 7_545 no
N1 N5 2.7967(18) . no
N1 C41 3.421(2) . no
N5 N1 2.7967(18) . no
N5 O1 3.0153(17) 7_555 no
N11 C9 3.1269(19) . no
N1 H41B 2.890 . no
C6 C116 3.578(2) 7_555 no
C9 N11 3.1269(19) . no
C41 N1 3.421(2) . no
C1 H41B 2.970 . no
C1 H116 2.800 . no
C1 H7 3.100 7_645 no
C2 H41B 2.710 . no
C6 H21A 3.090 7_655 no
C6 H116 2.930 7_555 no
C8 H113 3.060 5_655 no
C9 H41B 3.060 1_655 no
C9 H11 2.524(19) . no
C10 H3B 2.640 . no
C10 H11 2.251(16) . no
C10 H21B 3.030 . no
C11 H3B 2.590 . no
C11 H11 2.997(16) . no
C113 C113 3.470(3) 5_555 no
C116 O1 2.877(2) . no
C116 C6 3.578(2) 7_545 no
C41 H2A 2.770 . no
C111 H8 3.000 1_455 no
C113 H115 3.040 3_545 no
C116 H7 3.010 7_645 no
H2A O1 2.310 . no
H2A C41 2.770 . no
H2A H41B 2.300 . no
H2A H42B 2.470 7_545 no
H3A H21C 2.540 . no
H3A H42C 2.380 . no
H3A H41C 2.410 6_555 no
H3B C10 2.640 . no
H3B C11 2.590 . no
H3B H21B 2.460 . no
H3B H42A 2.460 . no
H5 H6 2.360 . no
H5 H42B 2.300 . no
H5 O1 2.17(2) 7_555 no
H6 H5 2.360 . no
H6 H9 2.550 7_655 no
H7 C1 3.100 7_655 no
H7 C116 3.010 7_655 no
H8 C111 3.000 1_655 no
H9 H6 2.550 7_645 no
H11 C9 2.524(19) . no
H11 C10 2.251(16) . no
H11 C11 2.997(16) . no
H11 H112 2.290 . no
H21A C6 3.090 7_645 no
H21B C10 3.030 . no
H21B H3B 2.460 . no
H21C H3A 2.540 . no
H41A H42B 2.490 . no
H41B N1 2.890 . no
H41B C1 2.970 . no
H41B C2 2.710 . no
H41B C9 3.060 1_455 no
H41B H2A 2.300 . no
H41C H42C 2.490 . no
H41C H3A 2.410 6_455 no
H42A H3B 2.460 . no
H42B H5 2.300 . no
H42B H41A 2.490 . no
H42B H2A 2.470 7_555 no
H42C H3A 2.380 . no
H42C H41C 2.490 . no
H112 H11 2.290 . no
H113 C8 3.060 5_655 no
H115 C113 3.040 3_445 no
H116 O1 2.320 . no
H116 C1 2.800 . no
H116 C6 2.930 7_545 no

loop_
_geom_hbond_atom_site_label_D
_geom_hbond_atom_site_label_H
_geom_hbond_atom_site_label_A
_geom_hbond_site_symmetry_A
_geom_hbond_distance_DH
_geom_hbond_distance_HA
_geom_hbond_distance_DA
_geom_hbond_angle_DHA
_geom_hbond_publ_flag
N5 H5 O1 7_555 0.85(2) 2.17(2) 3.0153(17) 174(2) yes
C2 H2A O1 . 0.98 2.31 2.736(2) 106 yes
C116 H116 O1 . 0.93 2.32 2.877(2) 118 yes

loop_
_geom_torsion_atom_site_label_1
_geom_torsion_atom_site_label_2
_geom_torsion_atom_site_label_3
_geom_torsion_atom_site_label_4
_geom_torsion
_geom_torsion_publ_flag
C2 N1 C1 O1 -3.9(2) no
C10 N1 C1 O1 -174.28(12) no
C2 N1 C1 N11 176.52(12) no
C10 N1 C1 N11 6.17(18) no
C2 N1 C10 C9 112.01(16) no
C1 N1 C10 C11 99.09(16) no
C1 N1 C2 C3 -132.63(13) no
C10 N1 C2 C3 38.05(19) no
C1 N1 C2 C21 103.31(16) no
C10 N1 C2 C21 -86.01(15) no
C1 N1 C10 C9 -77.61(18) no
C2 N1 C10 C11 -71.29(18) no
C4 N5 C11 C10 53.8(2) no
C11 N5 C4 C3 -8.98(19) no
C11 N5 C4 C42 109.37(16) no
C4 N5 C11 C6 -131.10(16) no
C11 N5 C4 C41 -132.04(15) no
C1 N11 C111 C116 -17.8(2) no
C111 N11 C1 N1 -178.55(13) no
C111 N11 C1 O1 1.9(2) no
C1 N11 C111 C112 163.52(16) no
N1 C2 C3 C4 51.20(19) no
C21 C2 C3 C4 174.72(13) no
C2 C3 C4 C42 173.30(13) no
C2 C3 C4 N5 -68.20(16) no
C2 C3 C4 C41 52.76(18) no
C7 C6 C11 C10 0.0(2) no
C11 C6 C7 C8 -2.1(2) no
C7 C6 C11 N5 -175.22(15) no
C6 C7 C8 C9 1.6(2) no
C7 C8 C9 C10 0.9(2) no
C8 C9 C10 C11 -3.0(2) no
C8 C9 C10 N1 173.69(14) no
N1 C10 C11 C6 -174.28(13) no
C9 C10 C11 N5 177.72(14) no
C9 C10 C11 C6 2.4(2) no
N1 C10 C11 N5 1.0(2) no
N11 C111 C112 C113 179.24(17) no
C116 C111 C112 C113 0.5(3) no
N11 C111 C116 C115 179.94(16) no
C112 C111 C116 C115 -1.4(3) no
C111 C112 C113 C114 0.6(3) no
C112 C113 C114 C115 -0.7(3) no
C113 C114 C115 C116 -0.3(3) no
C114 C115 C116 C111 1.3(3) no
